data_7113681
loop_
_publ_author_name
'Lam, Chi-Keung'
'Mak, Thomas C. W.'

_publ_section_title
;
 Carbonate and oxalate dianions as prolific hydrogen-bond acceptors in
 supramolecular assembly
;
_journal_coden_ASTM CHCOFS
_journal_issue 21
_journal_name_full
;
 Chemical Communications (Cambridge, United Kingdom)
;
_journal_page_first 2660
_journal_page_last 2661
_journal_paper_doi 10.1039/b306649e
_journal_year 2003
_chemical_formula_sum 'C30 H72 N10 O4 S4'
_chemical_formula_weight 765.22
_chemical_name_systematic
;
 bis(tetra-n-propylammonium) oxalate-thiourea (1/4)
;
_space_group_IT_number 2
_symmetry_cell_setting triclinic
_symmetry_space_group_name_Hall '-P 1'
_symmetry_space_group_name_H-M 'P -1'
_atom_sites_solution_hydrogens geom
_atom_sites_solution_primary direct
_atom_sites_solution_secondary difmap
_audit_creation_method SHELXL-97
_cell_angle_alpha 74.4270(10)
_cell_angle_beta 87.5210(10)
_cell_angle_gamma 89.893(2)
_cell_formula_units_Z 2
_cell_length_a 11.8476(7)
_cell_length_b 12.0889(7)
_cell_length_c 16.3965(10)
_cell_measurement_temperature 293(2)
_cell_volume 2259.9(2)
_computing_cell_refinement 'SAINT-PLUS, Ver. 5.0, Bruker AXS, 1997.'
_computing_data_collection 'SMART for Windows NT, Bruker AXS, 1997.'
_computing_data_reduction 'SAINT-PLUS, Ver. 5.0, Bruker AXS, 1997.'
_computing_molecular_graphics 'XP-Interactive Molecular Graphics, Ver. 5.1'
_computing_publication_material 'SHELXTL-Bruker AXS, 1998.'
_computing_structure_refinement 'SHELXL-97 (Sheldrick, 1997)'
_computing_structure_solution 'SHELXS-97 (Sheldrick, 1990)'
_diffrn_ambient_temperature 293(2)
_diffrn_measured_fraction_theta_full 0.997
_diffrn_measured_fraction_theta_max 0.997
_diffrn_measurement_device_type Bruker_SMART_CCD_1K_area_detector
_diffrn_measurement_method omega_scan
_diffrn_radiation_monochromator graphite
_diffrn_radiation_source 'fine-focus sealed tube'
_diffrn_radiation_type MoK\a
_diffrn_radiation_wavelength 0.71073
_diffrn_reflns_av_R_equivalents 0.0227
_diffrn_reflns_av_sigmaI/netI 0.0426
_diffrn_reflns_limit_h_max 14
_diffrn_reflns_limit_h_min -14
_diffrn_reflns_limit_k_max 14
_diffrn_reflns_limit_k_min -12
_diffrn_reflns_limit_l_max 19
_diffrn_reflns_limit_l_min -19
_diffrn_reflns_number 12397
_diffrn_reflns_theta_full 25.00
_diffrn_reflns_theta_max 25.00
_diffrn_reflns_theta_min 1.72
_exptl_absorpt_coefficient_mu 0.252
_exptl_absorpt_correction_T_max 1.000000
_exptl_absorpt_correction_T_min 0.751004
_exptl_absorpt_correction_type empirical
_exptl_crystal_colour colorless
_exptl_crystal_density_diffrn 1.125
_exptl_crystal_density_method 'not measured'
_exptl_crystal_description block
_exptl_crystal_F_000 836
_exptl_crystal_size_max 0.70
_exptl_crystal_size_mid 0.52
_exptl_crystal_size_min 0.43
_refine_diff_density_max 0.624
_refine_diff_density_min -0.529
_refine_diff_density_rms 0.037
_refine_ls_extinction_method none
_refine_ls_goodness_of_fit_ref 1.028
_refine_ls_hydrogen_treatment mixed
_refine_ls_matrix_type full
_refine_ls_number_parameters 482
_refine_ls_number_reflns 7933
_refine_ls_number_restraints 36
_refine_ls_restrained_S_all 1.032
_refine_ls_R_factor_all 0.1142
_refine_ls_R_factor_gt 0.0599
_refine_ls_shift/su_max 0.000
_refine_ls_shift/su_mean 0.000
_refine_ls_structure_factor_coef Fsqd
_refine_ls_weighting_details 'calc w=1/[\s^2^(Fo^2^)+(0.1020P)^2^+0.0000P] where P=(Fo^2^+2Fc^2^)/3'
_refine_ls_weighting_scheme calc
_refine_ls_wR_factor_gt 0.1674
_refine_ls_wR_factor_ref 0.1927
_reflns_number_gt 4093
_reflns_number_total 7933
_reflns_threshold_expression >2sigma(I)
_cod_duplicate_entry 7104864
_cod_data_source_file b306649e.txt
_cod_data_source_block Compound(2)
_cod_depositor_comments
;
The following automatic conversions were performed:

'_symmetry_cell_setting' value 'Triclinic' changed to 'triclinic'
according to
/usr/data/users/saulius/automatic-downloads/retrospective/RSC/lib/dictionaries/cif_core.dic
dictionary named 'cif_core.dic' version 2.4.2 from
2011-04-26.

'_exptl_absorpt_correction_type' value 'Empirical'
changed to 'empirical' according to
/usr/data/users/saulius/automatic-downloads/retrospective/RSC/lib/dictionaries/cif_core.dic
dictionary named 'cif_core.dic' version 2.4.2 from 2011-04-26.

Automatic conversion script
Id: cif_fix_values 2281 2013-09-26 08:29:07Z andrius 
;
_cod_original_sg_symbol_H-M P-1
_cod_database_code 7113681

loop_
_symmetry_equiv_pos_as_xyz
'x, y, z'
'-x, -y, -z'

loop_
_atom_site_label
_atom_site_type_symbol
_atom_site_fract_x
_atom_site_fract_y
_atom_site_fract_z
_atom_site_U_iso_or_equiv
_atom_site_adp_type
_atom_site_occupancy
_atom_site_symmetry_multiplicity
_atom_site_calc_flag
_atom_site_refinement_flags
_atom_site_disorder_assembly
_atom_site_disorder_group
C1 C 0.6170(3) 0.4780(5) 0.2354(4) 0.0863(17) Uani 0.70 1 d PDU A 1
C2 C 0.7400(3) 0.4458(5) 0.2109(3) 0.0747(13) Uani 0.70 1 d PDU A 1
O1 O 0.5881(6) 0.5791(5) 0.2329(13) 0.134(3) Uani 0.60 1 d PDU A 1
O2 O 0.5452(5) 0.4002(5) 0.2678(5) 0.105(2) Uani 0.60 1 d PDU A 1
O3 O 0.7566(5) 0.3454(5) 0.2048(8) 0.0915(19) Uani 0.60 1 d PDU A 1
O4 O 0.8223(5) 0.5149(7) 0.1979(9) 0.0764(18) Uani 0.60 1 d PDU A 1
C1' C 0.6952(10) 0.5148(9) 0.2211(8) 0.137(5) Uani 0.40 1 d PDU B 2
C2' C 0.6524(11) 0.3906(9) 0.2255(8) 0.159(6) Uani 0.40 1 d PDU B 2
O1' O 0.7977(10) 0.5422(11) 0.2052(16) 0.098(4) Uani 0.40 1 d PDU B 2
O2' O 0.6237(10) 0.5899(10) 0.2263(18) 0.129(5) Uani 0.40 1 d PDU B 2
O3' O 0.5494(12) 0.3722(10) 0.2463(12) 0.153(6) Uani 0.40 1 d PDU B 2
O4' O 0.7243(9) 0.3231(11) 0.2075(14) 0.122(4) Uani 0.40 1 d PDU B 2
S1 S 1.14394(8) 0.20640(9) 0.32729(7) 0.0927(3) Uani 1 1 d . . .
C3 C 1.0269(3) 0.2651(3) 0.2798(2) 0.0757(10) Uani 1 1 d . . .
N1 N 1.0102(3) 0.3766(3) 0.2567(2) 0.0949(9) Uani 1 1 d . . .
H1A H 1.0624 0.4251 0.2662 0.114 Uiso 1 1 d R . .
H1B H 0.9462 0.4043 0.2314 0.095 Uiso 1 1 d R . .
N2 N 0.9441(3) 0.2004(3) 0.26325(19) 0.0950(9) Uani 1 1 d . . .
H2A H 0.9500 0.1234 0.2774 0.114 Uiso 1 1 d R . .
H2B H 0.8823 0.2341 0.2377 0.114 Uiso 1 1 d R . .
S2 S 0.15233(9) 0.59949(8) 0.28744(6) 0.0885(3) Uiso 1 1 d . . .
C4 C 0.2889(3) 0.5626(3) 0.2828(2) 0.0748(9) Uani 1 1 d . . .
N3 N 0.3697(3) 0.6406(3) 0.2570(2) 0.0958(10) Uani 1 1 d . . .
H3A H 0.3516 0.7155 0.2419 0.115 Uiso 1 1 d R . .
H3B H 0.4424 0.6196 0.2547 0.115 Uiso 1 1 d R . .
N4 N 0.3217(3) 0.4545(3) 0.3034(2) 0.1019(10) Uani 1 1 d . . .
H4A H 0.2698 0.3979 0.3213 0.122 Uiso 1 1 d R . .
H4B H 0.3954 0.4372 0.3001 0.122 Uiso 1 1 d R . .
S3 S 0.84699(9) 0.97584(9) 0.17687(8) 0.1029(4) Uani 1 1 d . . .
C5 C 0.8119(3) 0.8346(3) 0.2057(2) 0.0793(10) Uani 1 1 d . . .
N5 N 0.7046(3) 0.7992(3) 0.22481(19) 0.0980(9) Uani 1 1 d . . .
H5A H 0.6492 0.8508 0.2226 0.118 Uiso 1 1 d R . .
H5B H 0.6879 0.7236 0.2400 0.118 Uiso 1 1 d R . .
N6 N 0.8876(3) 0.7548(3) 0.20812(17) 0.0870(8) Uani 1 1 d . . .
H6A H 0.9607 0.7737 0.1944 0.104 Uiso 1 1 d R . .
H6B H 0.8659 0.6805 0.2238 0.104 Uiso 1 1 d R . .
S4 S 0.46819(9) -0.04010(10) 0.25469(7) 0.1060(4) Uani 1 1 d . . .
C6 C 0.5150(3) 0.0939(4) 0.2476(2) 0.0929(11) Uani 1 1 d . . .
N7 N 0.6180(3) 0.1300(3) 0.2175(2) 0.1129(11) Uani 1 1 d . . .
H7A H 0.6659 0.0828 0.1995 0.135 Uiso 1 1 d R . .
H7B H 0.6399 0.2022 0.2150 0.135 Uiso 1 1 d R . .
N8 N 0.4487(3) 0.1690(3) 0.2710(2) 0.1175(12) Uani 1 1 d . . .
H8A H 0.3774 0.1498 0.2908 0.141 Uiso 1 1 d R . .
H8B H 0.4755 0.2400 0.2668 0.141 Uiso 1 1 d R . .
N9 N 0.2530(2) 0.7558(2) 0.50093(15) 0.0706(7) Uani 1 1 d . . .
C7 C 0.2764(3) 0.8407(3) 0.5521(2) 0.0844(10) Uani 1 1 d . . .
H7C H 0.3351 0.8108 0.5903 0.101 Uiso 1 1 d R . .
H7D H 0.2093 0.8458 0.5859 0.101 Uiso 1 1 d R . .
C8 C 0.3088(4) 0.9602(3) 0.5007(3) 0.1010(12) Uani 1 1 d . . .
H8C H 0.2474 0.9940 0.4665 0.121 Uiso 1 1 d R . .
H8D H 0.3721 0.9555 0.4633 0.121 Uiso 1 1 d R . .
C9 C 0.3398(4) 1.0348(5) 0.5576(4) 0.1415(19) Uani 1 1 d . . .
H9A H 0.3608 1.1097 0.5224 0.212 Uiso 1 1 d R . .
H9B H 0.2762 1.0410 0.5943 0.212 Uiso 1 1 d R . .
H9C H 0.4023 1.0022 0.5911 0.212 Uiso 1 1 d R . .
C10 C 0.3594(3) 0.7353(3) 0.4526(2) 0.0791(10) Uani 1 1 d . . .
H10A H 0.3814 0.8064 0.4126 0.095 Uiso 1 1 d R . .
H10B H 0.3417 0.6819 0.4208 0.095 Uiso 1 1 d R . .
C11 C 0.4594(3) 0.6897(4) 0.5049(3) 0.1093(13) Uani 1 1 d . . .
H11A H 0.4384 0.6203 0.5472 0.131 Uiso 1 1 d R . .
H11B H 0.4834 0.7451 0.5330 0.131 Uiso 1 1 d R . .
C12 C 0.5561(4) 0.6655(4) 0.4480(3) 0.1305(17) Uani 1 1 d . . .
H12A H 0.6198 0.6368 0.4813 0.196 Uiso 1 1 d R . .
H12B H 0.5320 0.6095 0.4204 0.196 Uiso 1 1 d R . .
H12C H 0.5773 0.7353 0.4061 0.196 Uiso 1 1 d R . .
C13 C 0.2127(3) 0.6442(3) 0.5628(2) 0.0858(10) Uani 1 1 d . . .
H13A H 0.1470 0.6599 0.5940 0.103 Uiso 1 1 d R . .
H13B H 0.2703 0.6171 0.6025 0.103 Uiso 1 1 d R . .
C14 C 0.1837(4) 0.5495(3) 0.5234(2) 0.1018(12) Uani 1 1 d . . .
H14A H 0.2486 0.5335 0.4915 0.122 Uiso 1 1 d R . .
H14B H 0.1244 0.5749 0.4848 0.122 Uiso 1 1 d R . .
C15 C 0.1455(4) 0.4406(4) 0.5889(3) 0.1273(16) Uani 1 1 d . . .
H15A H 0.1277 0.3824 0.5614 0.191 Uiso 1 1 d R . .
H15B H 0.2052 0.4143 0.6270 0.191 Uiso 1 1 d R . .
H15C H 0.0797 0.4561 0.6202 0.191 Uiso 1 1 d R . .
C16 C 0.1663(3) 0.8031(3) 0.43608(19) 0.0746(9) Uani 1 1 d . . .
H16A H 0.1562 0.7494 0.4031 0.089 Uiso 1 1 d R . .
H16B H 0.1957 0.8730 0.3983 0.089 Uiso 1 1 d R . .
C17 C 0.0524(3) 0.8261(4) 0.4710(3) 0.1076(13) Uani 1 1 d . . .
H17A H 0.0611 0.8784 0.5053 0.129 Uiso 1 1 d R . .
H17B H 0.0197 0.7561 0.5064 0.129 Uiso 1 1 d R . .
C18 C -0.0234(4) 0.8772(4) 0.4007(3) 0.1352(17) Uani 1 1 d . . .
H18A H -0.0955 0.8921 0.4244 0.203 Uiso 1 1 d R . .
H18B H 0.0089 0.9478 0.3659 0.203 Uiso 1 1 d R . .
H18C H -0.0329 0.8244 0.3670 0.203 Uiso 1 1 d R . .
N10 N 0.2419(2) 0.2318(2) 0.04383(14) 0.0682(7) Uani 1 1 d . . .
C19 C 0.1358(3) 0.2616(3) -0.0064(2) 0.0838(10) Uani 1 1 d . . .
H19A H 0.1188 0.2004 -0.0312 0.101 Uiso 1 1 d R . .
H19B H 0.1518 0.3292 -0.0519 0.101 Uiso 1 1 d R . .
C20 C 0.0313(4) 0.2855(4) 0.0436(3) 0.1118(14) Uani 1 1 d . . .
H20A H 0.0437 0.3521 0.0635 0.134 Uiso 1 1 d R . .
H20B H 0.0173 0.2210 0.0920 0.134 Uiso 1 1 d R . .
C21 C -0.0697(4) 0.3038(5) -0.0113(4) 0.171(2) Uani 1 1 d . . .
H21A H -0.1352 0.3176 0.0209 0.256 Uiso 1 1 d R . .
H21B H -0.0557 0.3688 -0.0593 0.256 Uiso 1 1 d R . .
H21C H -0.0824 0.2367 -0.0306 0.256 Uiso 1 1 d R . .
C22 C 0.2744(3) 0.3264(3) 0.0827(2) 0.0755(9) Uani 1 1 d . . .
H22A H 0.3393 0.3024 0.1159 0.091 Uiso 1 1 d R . .
H22B H 0.2135 0.3366 0.1205 0.091 Uiso 1 1 d R . .
C23 C 0.3008(4) 0.4412(3) 0.0197(2) 0.0955(12) Uani 1 1 d . . .
H23A H 0.2348 0.4691 -0.0111 0.115 Uiso 1 1 d R . .
H23B H 0.3594 0.4317 -0.0201 0.115 Uiso 1 1 d R . .
C24 C 0.3384(4) 0.5294(4) 0.0657(3) 0.1217(15) Uani 1 1 d . . .
H24A H 0.3550 0.6015 0.0251 0.183 Uiso 1 1 d R . .
H24B H 0.2793 0.5394 0.1050 0.183 Uiso 1 1 d R . .
H24C H 0.4049 0.5018 0.0960 0.183 Uiso 1 1 d R . .
C25 C 0.3335(3) 0.2124(3) -0.0166(2) 0.0795(10) Uani 1 1 d . . .
H25A H 0.3408 0.2801 -0.0634 0.095 Uiso 1 1 d R . .
H25B H 0.3110 0.1504 -0.0388 0.095 Uiso 1 1 d R . .
C26 C 0.4487(3) 0.1844(3) 0.0203(2) 0.0927(11) Uani 1 1 d . . .
H26A H 0.4434 0.1158 0.0664 0.111 Uiso 1 1 d R . .
H26B H 0.4732 0.2461 0.0421 0.111 Uiso 1 1 d R . .
C27 C 0.5345(4) 0.1681(4) -0.0466(3) 0.1252(17) Uani 1 1 d . . .
H27A H 0.6068 0.1509 -0.0221 0.188 Uiso 1 1 d R . .
H27B H 0.5105 0.1057 -0.0678 0.188 Uiso 1 1 d R . .
H27C H 0.5405 0.2371 -0.0923 0.188 Uiso 1 1 d R . .
C28 C 0.2222(3) 0.1236(3) 0.11647(19) 0.0736(9) Uani 1 1 d . . .
H28A H 0.1654 0.1398 0.1552 0.088 Uiso 1 1 d R . .
H28B H 0.2906 0.1065 0.1464 0.088 Uiso 1 1 d R . .
C29 C 0.1850(4) 0.0175(3) 0.0922(3) 0.0975(12) Uani 1 1 d . . .
H29A H 0.2390 0.0015 0.0516 0.117 Uiso 1 1 d R . .
H29B H 0.1131 0.0304 0.0664 0.117 Uiso 1 1 d R . .
C30 C 0.1758(3) -0.0838(3) 0.1688(3) 0.1171(15) Uani 1 1 d . . .
H30D H 0.1527 -0.1508 0.1528 0.176 Uiso 1 1 d R . .
H30A H 0.2480 -0.0970 0.1940 0.176 Uiso 1 1 d R . .
H30B H 0.1211 -0.0678 0.2089 0.176 Uiso 1 1 d R . .

loop_
_atom_site_aniso_label
_atom_site_aniso_U_11
_atom_site_aniso_U_22
_atom_site_aniso_U_33
_atom_site_aniso_U_23
_atom_site_aniso_U_13
_atom_site_aniso_U_12
C1 0.056(3) 0.104(5) 0.078(4) 0.009(4) 0.004(3) 0.011(3)
C2 0.060(3) 0.093(4) 0.066(3) -0.011(4) -0.012(3) 0.016(3)
O1 0.038(5) 0.083(4) 0.255(9) -0.008(5) 0.031(6) -0.018(3)
O2 0.095(4) 0.067(4) 0.147(5) -0.027(4) 0.032(3) 0.022(3)
O3 0.046(4) 0.092(4) 0.131(5) -0.020(4) 0.002(4) -0.032(3)
O4 0.075(3) 0.054(4) 0.103(4) -0.026(4) -0.006(3) 0.021(3)
C1' 0.147(10) 0.142(9) 0.106(12) 0.004(9) -0.052(13) 0.018(7)
C2' 0.179(11) 0.127(8) 0.157(16) 0.002(9) -0.104(13) 0.008(8)
O1' 0.116(7) 0.066(6) 0.121(8) -0.039(6) -0.017(7) 0.053(5)
O2' 0.044(7) 0.115(7) 0.204(11) -0.002(6) 0.022(9) -0.054(4)
O3' 0.194(9) 0.073(6) 0.223(14) -0.098(7) 0.012(9) 0.057(5)
O4' 0.049(6) 0.144(7) 0.150(8) 0.000(7) -0.004(6) -0.077(5)
S1 0.0807(7) 0.0887(7) 0.1034(7) -0.0193(5) 0.0133(5) 0.0047(5)
C3 0.088(3) 0.069(2) 0.071(2) -0.0240(17) 0.0246(19) -0.0110(19)
N1 0.093(2) 0.080(2) 0.114(2) -0.0290(18) -0.0115(18) -0.0002(17)
N2 0.100(2) 0.082(2) 0.101(2) -0.0224(17) 0.0062(18) -0.0107(18)
C4 0.088(2) 0.065(2) 0.074(2) -0.0232(17) 0.0009(18) -0.0032(19)
N3 0.090(2) 0.078(2) 0.122(3) -0.0336(18) 0.0064(19) -0.0121(17)
N4 0.083(2) 0.078(2) 0.135(3) -0.0137(19) -0.0012(19) -0.0017(17)
S3 0.0773(7) 0.0997(8) 0.1287(9) -0.0263(6) 0.0004(6) -0.0108(5)
C5 0.074(2) 0.101(3) 0.061(2) -0.0192(18) -0.0065(17) -0.011(2)
N5 0.077(2) 0.108(2) 0.100(2) -0.0107(18) -0.0095(17) -0.0114(17)
N6 0.080(2) 0.094(2) 0.084(2) -0.0198(16) 0.0007(16) -0.0025(18)
S4 0.0729(6) 0.1260(9) 0.1063(8) -0.0080(6) -0.0089(6) -0.0074(6)
C6 0.068(3) 0.106(3) 0.089(3) 0.002(2) -0.015(2) -0.005(2)
N7 0.072(2) 0.119(3) 0.134(3) -0.010(2) -0.001(2) -0.0013(19)
N8 0.078(2) 0.126(3) 0.138(3) -0.019(2) 0.003(2) 0.011(2)
N9 0.0712(17) 0.0847(19) 0.0509(15) -0.0103(13) 0.0035(13) 0.0041(13)
C7 0.075(2) 0.115(3) 0.069(2) -0.035(2) -0.0036(18) 0.008(2)
C8 0.104(3) 0.101(3) 0.102(3) -0.033(2) -0.017(2) 0.001(2)
C9 0.116(4) 0.168(5) 0.171(5) -0.094(4) -0.029(3) -0.007(3)
C10 0.082(2) 0.079(2) 0.067(2) -0.0078(16) 0.0174(18) 0.0073(18)
C11 0.083(3) 0.118(3) 0.117(3) -0.015(3) 0.006(2) 0.012(2)
C12 0.091(3) 0.124(4) 0.171(5) -0.035(3) 0.025(3) 0.027(3)
C13 0.083(2) 0.097(3) 0.062(2) 0.0032(19) 0.0061(18) -0.001(2)
C14 0.111(3) 0.088(3) 0.089(3) 0.006(2) 0.001(2) -0.004(2)
C15 0.110(4) 0.116(3) 0.125(4) 0.017(3) 0.013(3) -0.020(3)
C16 0.090(2) 0.074(2) 0.0586(19) -0.0148(16) -0.0104(18) 0.0094(18)
C17 0.080(3) 0.141(4) 0.112(3) -0.050(3) -0.017(2) 0.025(2)
C18 0.110(4) 0.126(4) 0.163(5) -0.021(3) -0.046(3) 0.023(3)
N10 0.0855(19) 0.0654(16) 0.0501(14) -0.0101(12) 0.0004(13) 0.0078(13)
C19 0.106(3) 0.082(2) 0.063(2) -0.0163(17) -0.019(2) 0.010(2)
C20 0.096(3) 0.138(4) 0.100(3) -0.027(3) -0.018(3) 0.032(3)
C21 0.114(4) 0.230(7) 0.170(5) -0.050(5) -0.051(4) 0.062(4)
C22 0.094(2) 0.071(2) 0.065(2) -0.0233(17) -0.0055(18) 0.0076(18)
C23 0.128(3) 0.070(2) 0.090(3) -0.022(2) -0.009(2) 0.005(2)
C24 0.147(4) 0.094(3) 0.132(4) -0.043(3) -0.030(3) 0.001(3)
C25 0.111(3) 0.069(2) 0.0561(19) -0.0156(15) 0.0186(19) -0.0005(19)
C26 0.092(3) 0.090(3) 0.093(3) -0.024(2) 0.024(2) 0.002(2)
C27 0.125(4) 0.109(3) 0.142(4) -0.043(3) 0.055(3) -0.003(3)
C28 0.079(2) 0.073(2) 0.0585(19) -0.0022(16) 0.0030(16) 0.0074(17)
C29 0.104(3) 0.076(3) 0.100(3) -0.005(2) 0.006(2) -0.005(2)
C30 0.084(3) 0.092(3) 0.150(4) 0.013(3) -0.013(3) -0.015(2)

loop_
_atom_type_symbol
_atom_type_description
_atom_type_scat_dispersion_real
_atom_type_scat_dispersion_imag
_atom_type_scat_source
C C 0.0033 0.0016 'International Tables Vol C Tables 4.2.6.8 and 6.1.1.4'
H H 0.0000 0.0000 'International Tables Vol C Tables 4.2.6.8 and 6.1.1.4'
N N 0.0061 0.0033 'International Tables Vol C Tables 4.2.6.8 and 6.1.1.4'
O O 0.0106 0.0060 'International Tables Vol C Tables 4.2.6.8 and 6.1.1.4'
S S 0.1246 0.1234 'International Tables Vol C Tables 4.2.6.8 and 6.1.1.4'

loop_
_geom_angle_atom_site_label_1
_geom_angle_atom_site_label_2
_geom_angle_atom_site_label_3
_geom_angle
O1 C1 O2 116.3(6)
O1 C1 C2 123.1(5)
O2 C1 C2 120.2(5)
O3 C2 O4 118.7(5)
O3 C2 C1 118.0(5)
O4 C2 C1 123.3(5)
O2' C1' O1' 120.1(11)
O2' C1' C2' 118.7(12)
O1' C1' C2' 120.9(13)
O4' C2' O3' 128.6(10)
O4' C2' C1' 116.6(12)
O3' C2' C1' 114.8(12)
N1 C3 N2 115.6(4)
N1 C3 S1 122.8(3)
N2 C3 S1 121.6(3)
N3 C4 N4 116.0(3)
N3 C4 S2 121.6(3)
N4 C4 S2 122.4(3)
N6 C5 N5 116.7(3)
N6 C5 S3 121.8(3)
N5 C5 S3 121.5(3)
N8 C6 N7 116.7(4)
N8 C6 S4 120.9(3)
N7 C6 S4 122.5(4)
C16 N9 C10 106.9(2)
C16 N9 C13 111.4(3)
C10 N9 C13 109.9(2)
C16 N9 C7 110.6(2)
C10 N9 C7 110.5(3)
C13 N9 C7 107.6(2)
C8 C7 N9 115.3(3)
C7 C8 C9 111.0(4)
C11 C10 N9 116.4(3)
C10 C11 C12 110.0(4)
C14 C13 N9 115.3(3)
C13 C14 C15 112.4(4)
C17 C16 N9 115.6(3)
C18 C17 C16 110.3(4)
C25 N10 C22 111.0(3)
C25 N10 C19 106.8(2)
C22 N10 C19 111.5(2)
C25 N10 C28 110.2(2)
C22 N10 C28 107.0(2)
C19 N10 C28 110.4(2)
N10 C19 C20 115.5(3)
C21 C20 C19 110.1(4)
N10 C22 C23 114.9(3)
C22 C23 C24 110.5(3)
N10 C25 C26 115.5(3)
C27 C26 C25 110.8(4)
C29 C28 N10 116.2(3)
C30 C29 C28 110.5(4)

loop_
_geom_bond_atom_site_label_1
_geom_bond_atom_site_label_2
_geom_bond_distance
C1 O1 1.259(2)
C1 O2 1.260(2)
C1 C2 1.571(2)
C2 O3 1.259(2)
C2 O4 1.259(2)
C1' O2' 1.257(2)
C1' O1' 1.258(2)
C1' C2' 1.568(2)
C2' O4' 1.258(2)
C2' O3' 1.258(2)
S1 C3 1.681(4)
C3 N1 1.315(4)
C3 N2 1.337(4)
S2 C4 1.681(4)
C4 N3 1.319(4)
C4 N4 1.321(4)
S3 C5 1.692(4)
C5 N6 1.310(4)
C5 N5 1.339(4)
S4 C6 1.686(4)
C6 N8 1.321(5)
C6 N7 1.326(4)
N9 C16 1.510(4)
N9 C10 1.515(4)
N9 C13 1.518(4)
N9 C7 1.523(4)
C7 C8 1.505(5)
C8 C9 1.517(6)
C10 C11 1.507(5)
C11 C12 1.523(5)
C13 C14 1.504(5)
C14 C15 1.515(5)
C16 C17 1.498(5)
C17 C18 1.491(6)
N10 C25 1.499(4)
N10 C22 1.508(4)
N10 C19 1.521(4)
N10 C28 1.525(4)
C19 C20 1.525(5)
C20 C21 1.508(6)
C22 C23 1.515(5)
C23 C24 1.538(5)
C25 C26 1.518(5)
C26 C27 1.515(5)
C28 C29 1.513(5)
C29 C30 1.501(5)

loop_
_geom_hbond_atom_site_label_D
_geom_hbond_atom_site_label_H
_geom_hbond_atom_site_label_A
_geom_hbond_distance_DH
_geom_hbond_distance_HA
_geom_hbond_distance_DA
_geom_hbond_angle_DHA
_geom_hbond_site_symmetry_A
N8 H8A S1 0.90 2.92 3.745(4) 152.5 1_455
N4 H4A S1 0.90 2.73 3.592(3) 160.1 1_455
N1 H1A S2 0.90 2.48 3.342(3) 161.4 1_655
N5 H5A S4 0.90 2.62 3.497(4) 164.1 1_565
N7 H7A S3 0.90 2.57 3.431(4) 161.0 1_545
N1 H1B O4 0.90 1.98 2.826(10) 156.4 .
N1 H1B O1' 0.90 2.39 3.211(15) 151.2 .
N1 H1B O3 0.90 2.45 3.208(8) 142.1 .
N2 H2B O3 0.90 2.00 2.862(9) 160.5 .
N2 H2B O4' 0.90 2.17 3.047(15) 165.4 .
N3 H3B O2' 0.90 2.23 3.116(12) 169.8 .
N3 H3B O1 0.90 1.84 2.733(7) 171.4 .
N4 H4B O2 0.90 1.92 2.802(6) 167.2 .
N4 H4B O3' 0.90 2.23 3.068(12) 155.8 .
N5 H5B O2' 0.90 1.86 2.701(13) 154.8 .
N5 H5B O1 0.90 2.14 2.968(8) 152.0 .
N5 H5B O1' 0.90 2.73 3.387(11) 131.2 .
N6 H6B O1' 0.90 1.96 2.797(12) 154.1 .
N6 H6B O4 0.90 2.22 3.053(7) 153.4 .
N7 H7B O4' 0.90 1.75 2.617(10) 161.8 .
N7 H7B O3 0.90 2.18 3.035(7) 157.4 .
N7 H7B O3' 0.90 2.48 3.187(9) 135.7 .
N8 H8B O3' 0.90 1.77 2.656(12) 168.9 .
N8 H8B O2 0.90 2.11 3.007(7) 174.8 .

loop_
_geom_torsion_atom_site_label_1
_geom_torsion_atom_site_label_2
_geom_torsion_atom_site_label_3
_geom_torsion_atom_site_label_4
_geom_torsion
O1 C1 C2 O3 -170.8(13)
O2 C1 C2 O3 17.0(11)
O1 C1 C2 O4 9.8(15)
O2 C1 C2 O4 -162.4(10)
O2' C1' C2' O4' 170(2)
O1' C1' C2' O4' -4(2)
O2' C1' C2' O3' -10(2)
O1' C1' C2' O3' 176.4(19)
C16 N9 C7 C8 -53.5(4)
C10 N9 C7 C8 64.6(4)
C13 N9 C7 C8 -175.4(3)
N9 C7 C8 C9 -175.1(3)
C16 N9 C10 C11 178.9(3)
C13 N9 C10 C11 -60.0(4)
C7 N9 C10 C11 58.5(4)
N9 C10 C11 C12 175.9(3)
C16 N9 C13 C14 57.9(4)
C10 N9 C13 C14 -60.4(4)
C7 N9 C13 C14 179.2(3)
N9 C13 C14 C15 179.3(3)
C10 N9 C16 C17 178.1(3)
C13 N9 C16 C17 58.0(4)
C7 N9 C16 C17 -61.5(4)
N9 C16 C17 C18 177.4(3)
C25 N10 C19 C20 -179.7(3)
C22 N10 C19 C20 -58.3(4)
C28 N10 C19 C20 60.4(4)
N10 C19 C20 C21 -175.2(4)
C25 N10 C22 C23 58.1(4)
C19 N10 C22 C23 -60.9(4)
C28 N10 C22 C23 178.4(3)
N10 C22 C23 C24 -177.2(3)
C22 N10 C25 C26 56.8(3)
C19 N10 C25 C26 178.5(3)
C28 N10 C25 C26 -61.6(4)
N10 C25 C26 C27 -179.3(3)
C25 N10 C28 C29 -60.9(4)
C22 N10 C28 C29 178.3(3)
C19 N10 C28 C29 56.9(4)
N10 C28 C29 C30 176.4(3)
